data_2229716
loop_
_publ_author_name
'bin Shawkataly, Omar'
'Tariq, Abu'
'Khan, Imthyaz Ahmad'
'Yeap, Chin Sing'
'Fun, Hoong-Kun'

_publ_section_title
;
 [\m-1,6-Bis(diphenylarsanyl)hexane]bis[chloridogold(I)]
;
_journal_coeditor_code IS2685
_journal_issue 4
_journal_name_full 'Acta Crystallographica Section E'
_journal_page_first m427
_journal_page_last m428
_journal_paper_doi 10.1107/S1600536811008646
_journal_volume 67
_journal_year 2011
_chemical_formula_iupac '[Au2 Cl2 (C30 H32 As2)]'
_chemical_formula_moiety 'C30 H32 As2 Au2 Cl2'
_chemical_formula_sum 'C30 H32 As2 Au2 Cl2'
_chemical_formula_weight 1007.23
_chemical_name_systematic
;
[\m-1,6-Bis(diphenylarsanyl)hexane]bis[chloridogold(I)]
;
_space_group_IT_number 2
_symmetry_cell_setting triclinic
_symmetry_space_group_name_Hall '-P 1'
_symmetry_space_group_name_H-M 'P -1'
_atom_sites_solution_hydrogens geom
_atom_sites_solution_primary direct
_atom_sites_solution_secondary difmap
_audit_creation_method SHELXL-97
_cell_angle_alpha 69.7230(10)
_cell_angle_beta 83.9590(10)
_cell_angle_gamma 79.8140(10)
_cell_formula_units_Z 2
_cell_length_a 9.4881(3)
_cell_length_b 11.0350(4)
_cell_length_c 15.5254(5)
_cell_measurement_reflns_used 9948
_cell_measurement_temperature 100.00(10)
_cell_measurement_theta_max 35.07
_cell_measurement_theta_min 3.23
_cell_volume 1499.06(9)
_computing_cell_refinement 'SAINT (Bruker, 2009)'
_computing_data_collection 'APEX2 (Bruker, 2009)'
_computing_data_reduction 'SAINT (Bruker, 2009)'
_computing_molecular_graphics 'SHELXTL (Sheldrick, 2008)'
_computing_publication_material
;
SHELXTL (Sheldrick, 2008) and PLATON (Spek, 2009)
;
_computing_structure_refinement 'SHELXTL (Sheldrick, 2008)'
_computing_structure_solution 'SHELXTL (Sheldrick, 2008)'
_diffrn_ambient_temperature 100
_diffrn_measured_fraction_theta_full 0.981
_diffrn_measured_fraction_theta_max 0.981
_diffrn_measurement_device_type
;
Bruker SMART APEXII CCD area-detector
;
_diffrn_measurement_method '\f and \w'
_diffrn_radiation_monochromator graphite
_diffrn_radiation_source 'fine-focus sealed tube'
_diffrn_radiation_type MoK\a
_diffrn_radiation_wavelength 0.71073
_diffrn_reflns_av_R_equivalents 0.0274
_diffrn_reflns_av_sigmaI/netI 0.0291
_diffrn_reflns_limit_h_max 12
_diffrn_reflns_limit_h_min -12
_diffrn_reflns_limit_k_max 14
_diffrn_reflns_limit_k_min -14
_diffrn_reflns_limit_l_max 20
_diffrn_reflns_limit_l_min -20
_diffrn_reflns_number 23816
_diffrn_reflns_theta_full 28.50
_diffrn_reflns_theta_max 28.50
_diffrn_reflns_theta_min 2.54
_diffrn_standards_number 0
_exptl_absorpt_coefficient_mu 12.162
_exptl_absorpt_correction_T_max 0.4074
_exptl_absorpt_correction_T_min 0.0936
_exptl_absorpt_correction_type multi-scan
_exptl_absorpt_process_details '(<i>SADABS</i>; Bruker, 2009)'
_exptl_crystal_colour colourless
_exptl_crystal_density_diffrn 2.231
_exptl_crystal_density_method 'not measured'
_exptl_crystal_description plate
_exptl_crystal_F_000 940
_exptl_crystal_size_max 0.368
_exptl_crystal_size_mid 0.215
_exptl_crystal_size_min 0.093
_refine_diff_density_max 2.518
_refine_diff_density_min -2.997
_refine_ls_extinction_method none
_refine_ls_goodness_of_fit_ref 1.091
_refine_ls_hydrogen_treatment constr
_refine_ls_matrix_type full
_refine_ls_number_parameters 371
_refine_ls_number_reflns 7451
_refine_ls_number_restraints 0
_refine_ls_restrained_S_all 1.091
_refine_ls_R_factor_all 0.0343
_refine_ls_R_factor_gt 0.0314
_refine_ls_shift/su_max 0.001
_refine_ls_shift/su_mean 0.000
_refine_ls_structure_factor_coef Fsqd
_refine_ls_weighting_details 'calc w=1/[\s^2^(Fo^2^)+(0.0596P)^2^+0.9210P] where P=(Fo^2^+2Fc^2^)/3'
_refine_ls_weighting_scheme calc
_refine_ls_wR_factor_gt 0.0856
_refine_ls_wR_factor_ref 0.0880
_reflns_number_gt 6817
_reflns_number_total 7451
_reflns_threshold_expression I>2\s(I)
_cod_data_source_file is2685.cif
_cod_data_source_block I
_cod_database_code 2229716
_cod_database_fobs_code 2229716

loop_
_symmetry_equiv_pos_as_xyz
'x, y, z'
'-x, -y, -z'

loop_
_atom_site_type_symbol
_atom_site_label
_atom_site_fract_x
_atom_site_fract_y
_atom_site_fract_z
_atom_site_U_iso_or_equiv
_atom_site_adp_type
_atom_site_calc_flag
_atom_site_refinement_flags
_atom_site_occupancy
_atom_site_disorder_assembly
_atom_site_disorder_group
Au Au1 0.293305(16) 0.506581(14) -0.244387(10) 0.02413(6) Uani d . 1 . .
Au Au2 0.485482(16) 0.400959(15) 0.158348(11) 0.02685(6) Uani d . 1 . .
As As1 0.35104(4) 0.28305(4) -0.16352(3) 0.02363(9) Uani d . 1 . .
As As2 0.29128(5) 0.36296(4) 0.26530(3) 0.02696(10) Uani d . 1 A .
Cl Cl1 0.22329(12) 0.72149(10) -0.33185(7) 0.0304(2) Uani d . 1 . .
Cl Cl2 0.67793(11) 0.42021(11) 0.05371(7) 0.0313(2) Uani d . 1 . .
C C1 0.5539(4) 0.2189(4) -0.1582(3) 0.0287(8) Uani d . 1 . .
C C2 0.6304(4) 0.2508(4) -0.0994(3) 0.0295(8) Uani d . 1 . .
H H2A 0.5832 0.2955 -0.0612 0.035 Uiso calc R 1 . .
C C3 0.7788(5) 0.2148(6) -0.0986(4) 0.0404(11) Uani d . 1 . .
H H3A 0.8309 0.2350 -0.0592 0.048 Uiso calc R 1 . .
C C4 0.8488(5) 0.1492(7) -0.1559(5) 0.0505(15) Uani d . 1 . .
H H4A 0.9481 0.1272 -0.1560 0.061 Uiso calc R 1 . .
C C5 0.7712(6) 0.1161(7) -0.2133(5) 0.0550(16) Uani d . 1 . .
H H5A 0.8184 0.0697 -0.2505 0.066 Uiso calc R 1 . .
C C6 0.6239(5) 0.1517(6) -0.2155(4) 0.0438(12) Uani d . 1 . .
H H6A 0.5722 0.1310 -0.2548 0.053 Uiso calc R 1 . .
C C7 0.2716(4) 0.1765(4) -0.2167(3) 0.0273(8) Uani d . 1 . .
C C8 0.1984(5) 0.2365(5) -0.2958(3) 0.0323(9) Uani d . 1 . .
H H8A 0.1872 0.3270 -0.3228 0.039 Uiso calc R 1 . .
C C9 0.1405(5) 0.1616(5) -0.3361(4) 0.0399(11) Uani d . 1 . .
H H9A 0.0909 0.2020 -0.3897 0.048 Uiso calc R 1 . .
C C10 0.1578(5) 0.0266(5) -0.2953(4) 0.0375(11) Uani d . 1 . .
H H10A 0.1202 -0.0234 -0.3221 0.045 Uiso calc R 1 . .
C C11 0.2301(5) -0.0338(5) -0.2156(4) 0.0347(10) Uani d . 1 . .
H H11A 0.2404 -0.1242 -0.1886 0.042 Uiso calc R 1 . .
C C12 0.2882(4) 0.0404(4) -0.1750(3) 0.0301(8) Uani d . 1 . .
H H12A 0.3372 -0.0001 -0.1211 0.036 Uiso calc R 1 . .
C C13 0.2832(4) 0.2282(4) -0.0364(3) 0.0278(8) Uani d . 1 . .
H H13A 0.3047 0.1339 -0.0098 0.033 Uiso calc R 1 . .
H H13B 0.3323 0.2661 -0.0025 0.033 Uiso calc R 1 . .
C C14 0.1221(5) 0.2710(5) -0.0280(3) 0.0342(10) Uani d . 1 . .
H H14A 0.0762 0.2492 -0.0725 0.041 Uiso calc R 1 . .
H H14B 0.1037 0.3652 -0.0436 0.041 Uiso calc R 1 . .
C C15 0.0537(5) 0.2088(6) 0.0675(3) 0.0415(12) Uani d . 1 . .
H H15A -0.0489 0.2383 0.0655 0.050 Uiso calc R 1 . .
H H15B 0.0685 0.1148 0.0816 0.050 Uiso calc R 1 . .
C C16 0.1099(5) 0.2384(5) 0.1452(3) 0.0336(9) Uani d . 1 . .
H H16A 0.0632 0.1921 0.2030 0.040 Uiso calc R 1 . .
H H16B 0.2120 0.2071 0.1490 0.040 Uiso calc R 1 . .
C C17 0.0834(5) 0.3838(5) 0.1310(3) 0.0355(10) Uani d . 1 . .
H H17A -0.0134 0.4190 0.1109 0.043 Uiso calc R 1 . .
H H17B 0.1488 0.4266 0.0820 0.043 Uiso calc R 1 . .
C C18 0.1019(5) 0.4173(5) 0.2160(3) 0.0331(9) Uani d . 1 . .
H H18A 0.0334 0.3775 0.2638 0.040 Uiso calc R 1 . .
H H18B 0.0781 0.5112 0.2012 0.040 Uiso calc R 1 . .
C C19 0.3067(5) 0.1805(4) 0.3382(3) 0.0279(8) Uani d . 1 . .
C C20 0.1897(5) 0.1239(5) 0.3893(3) 0.0334(9) Uani d . 1 . .
H H20A 0.0996 0.1741 0.3874 0.040 Uiso calc R 1 . .
C C21 0.2088(5) -0.0067(5) 0.4425(3) 0.0359(10) Uani d . 1 . .
H H21A 0.1307 -0.0449 0.4749 0.043 Uiso calc R 1 . .
C C22 0.3447(5) -0.0821(5) 0.4480(3) 0.0341(9) Uani d . 1 . .
H H22A 0.3571 -0.1695 0.4851 0.041 Uiso calc R 1 . .
C C23 0.4612(5) -0.0265(5) 0.3983(3) 0.0333(9) Uani d . 1 . .
H H23A 0.5516 -0.0765 0.4019 0.040 Uiso calc R 1 . .
C C24 0.4421(5) 0.1041(4) 0.3432(3) 0.0316(9) Uani d . 1 . .
H H24A 0.5199 0.1411 0.3092 0.038 Uiso calc R 1 . .
C C25 0.2720(8) 0.4463(5) 0.3575(3) 0.0541(17) Uani d . 1 . .
C C26A 0.3553(10) 0.5057(11) 0.3781(8) 0.037(2) Uani d P 0.482(8) A 1
H H26A 0.4447 0.5076 0.3471 0.044 Uiso calc PR 0.482(8) A 1
C C27A 0.3295(14) 0.5701(13) 0.4428(11) 0.043(3) Uani d P 0.482(8) A 1
H H27A 0.4024 0.6061 0.4561 0.052 Uiso calc PR 0.482(8) A 1
C C28A 0.1990(16) 0.5802(10) 0.4860(7) 0.039(3) Uani d P 0.482(8) A 1
H H28A 0.1837 0.6230 0.5290 0.047 Uiso calc PR 0.482(8) A 1
C C29A 0.0882(11) 0.5285(10) 0.4680(7) 0.036(2) Uani d P 0.482(8) . 1
H H29A -0.0009 0.5355 0.4988 0.043 Uiso calc PR 0.482(8) A 1
C C30A 0.1120(10) 0.4651(10) 0.4023(7) 0.033(2) Uani d P 0.482(8) A 1
H H30A 0.0377 0.4348 0.3852 0.039 Uiso calc PR 0.482(8) A 1
C C26B 0.2438(11) 0.5670(9) 0.3417(7) 0.036(2) Uani d P 0.518(8) A 2
H H26B 0.2253 0.6210 0.2817 0.043 Uiso calc PR 0.518(8) A 2
C C27B 0.2385(13) 0.6253(10) 0.4094(7) 0.042(2) Uani d P 0.518(8) A 2
H H27B 0.1975 0.7120 0.3987 0.050 Uiso calc PR 0.518(8) A 2
C C28B 0.2962(14) 0.5497(11) 0.4922(9) 0.036(2) Uani d P 0.518(8) A 2
H H28B 0.2954 0.5868 0.5377 0.044 Uiso calc PR 0.518(8) A 2
C C29B 0.3554(10) 0.4201(10) 0.5098(6) 0.037(2) Uani d P 0.518(8) A 2
H H29B 0.3949 0.3715 0.5661 0.044 Uiso calc PR 0.518(8) A 2
C C30B 0.3556(10) 0.3630(10) 0.4433(6) 0.034(2) Uani d P 0.518(8) A 2
H H30B 0.4034 0.2793 0.4500 0.041 Uiso calc PR 0.518(8) A 2

loop_
_atom_site_aniso_label
_atom_site_aniso_U_11
_atom_site_aniso_U_22
_atom_site_aniso_U_33
_atom_site_aniso_U_12
_atom_site_aniso_U_13
_atom_site_aniso_U_23
Au1 0.02936(9) 0.02235(9) 0.02283(9) -0.00656(6) -0.00161(6) -0.00885(7)
Au2 0.02824(9) 0.02498(10) 0.02712(10) -0.00824(6) -0.00585(6) -0.00511(7)
As1 0.02404(18) 0.02315(19) 0.0253(2) -0.00406(14) -0.00259(14) -0.00946(16)
As2 0.0350(2) 0.0243(2) 0.0226(2) -0.00871(16) -0.00427(16) -0.00620(16)
Cl1 0.0411(5) 0.0226(4) 0.0278(5) -0.0079(4) -0.0033(4) -0.0069(4)
Cl2 0.0305(5) 0.0361(5) 0.0298(5) -0.0092(4) -0.0030(4) -0.0116(4)
C1 0.0263(18) 0.029(2) 0.034(2) -0.0034(15) -0.0032(16) -0.0150(18)
C2 0.0275(19) 0.032(2) 0.032(2) -0.0032(16) -0.0029(16) -0.0142(18)
C3 0.029(2) 0.053(3) 0.050(3) -0.011(2) -0.0064(19) -0.026(3)
C4 0.024(2) 0.069(4) 0.075(4) -0.004(2) -0.006(2) -0.046(3)
C5 0.035(2) 0.080(4) 0.072(4) 0.003(3) -0.004(2) -0.058(4)
C6 0.033(2) 0.061(3) 0.053(3) -0.007(2) -0.002(2) -0.039(3)
C7 0.0267(18) 0.0243(19) 0.035(2) -0.0064(15) -0.0007(15) -0.0135(17)
C8 0.033(2) 0.027(2) 0.040(2) -0.0030(16) -0.0113(18) -0.0135(19)
C9 0.040(2) 0.040(3) 0.048(3) -0.002(2) -0.013(2) -0.024(2)
C10 0.030(2) 0.039(3) 0.055(3) -0.0072(18) 0.0001(19) -0.030(2)
C11 0.036(2) 0.026(2) 0.046(3) -0.0090(17) 0.0064(19) -0.016(2)
C12 0.0281(19) 0.028(2) 0.036(2) -0.0052(16) 0.0008(16) -0.0132(18)
C13 0.0281(19) 0.028(2) 0.024(2) -0.0030(15) -0.0063(15) -0.0047(16)
C14 0.0244(19) 0.053(3) 0.024(2) -0.0065(18) -0.0038(15) -0.010(2)
C15 0.036(2) 0.065(3) 0.027(2) -0.022(2) -0.0001(18) -0.013(2)
C16 0.037(2) 0.039(2) 0.024(2) -0.0124(19) -0.0035(16) -0.0068(18)
C17 0.030(2) 0.043(3) 0.029(2) -0.0099(18) -0.0066(17) -0.002(2)
C18 0.031(2) 0.031(2) 0.032(2) -0.0022(16) 0.0019(17) -0.0061(18)
C19 0.037(2) 0.025(2) 0.0221(19) -0.0090(16) -0.0050(16) -0.0045(16)
C20 0.031(2) 0.031(2) 0.035(2) -0.0039(17) -0.0010(17) -0.0074(19)
C21 0.038(2) 0.034(2) 0.033(2) -0.0120(19) 0.0027(18) -0.0069(19)
C22 0.046(3) 0.027(2) 0.026(2) -0.0081(18) -0.0031(18) -0.0048(18)
C23 0.036(2) 0.030(2) 0.033(2) -0.0034(17) -0.0032(17) -0.0093(19)
C24 0.035(2) 0.029(2) 0.031(2) -0.0092(17) -0.0030(17) -0.0068(18)
C25 0.113(5) 0.034(3) 0.022(2) -0.035(3) 0.002(3) -0.008(2)
C26A 0.029(4) 0.040(5) 0.048(6) -0.006(4) -0.003(4) -0.023(5)
C27A 0.040(6) 0.052(7) 0.049(8) -0.008(6) -0.006(6) -0.030(7)
C28A 0.060(8) 0.033(5) 0.028(5) -0.008(5) 0.000(5) -0.015(4)
C29A 0.036(5) 0.038(5) 0.031(5) 0.001(4) 0.001(4) -0.010(4)
C30A 0.033(4) 0.039(5) 0.031(5) -0.007(4) 0.003(4) -0.018(4)
C26B 0.049(5) 0.030(4) 0.029(4) -0.006(4) -0.006(4) -0.010(4)
C27B 0.057(7) 0.035(5) 0.041(6) -0.010(5) 0.004(5) -0.023(4)
C28B 0.040(6) 0.049(6) 0.031(6) -0.013(5) 0.004(5) -0.025(5)
C29B 0.042(5) 0.044(5) 0.026(4) -0.012(4) -0.002(3) -0.010(4)
C30B 0.036(4) 0.035(5) 0.031(4) -0.004(4) -0.005(3) -0.011(4)

loop_
_atom_type_symbol
_atom_type_description
_atom_type_scat_dispersion_real
_atom_type_scat_dispersion_imag
_atom_type_scat_source
C C 0.0033 0.0016 'International Tables Vol C Tables 4.2.6.8 and 6.1.1.4'
H H 0.0000 0.0000 'International Tables Vol C Tables 4.2.6.8 and 6.1.1.4'
Cl Cl 0.1484 0.1585 'International Tables Vol C Tables 4.2.6.8 and 6.1.1.4'
As As 0.0499 2.0058 'International Tables Vol C Tables 4.2.6.8 and 6.1.1.4'
Au Au -2.0133 8.8022 'International Tables Vol C Tables 4.2.6.8 and 6.1.1.4'

loop_
_geom_angle_atom_site_label_1
_geom_angle_atom_site_label_2
_geom_angle_atom_site_label_3
_geom_angle_site_symmetry_1
_geom_angle_site_symmetry_3
_geom_angle
_geom_angle_publ_flag
Cl1 Au1 As1 . . 174.77(3) y
Cl2 Au2 As2 . . 175.14(3) y
C13 As1 C1 . . 103.67(19) ?
C13 As1 C7 . . 104.75(18) ?
C1 As1 C7 . . 105.48(17) ?
C13 As1 Au1 . . 115.15(13) ?
C1 As1 Au1 . . 114.54(14) ?
C7 As1 Au1 . . 112.21(14) ?
C19 As2 C25 . . 102.5(2) ?
C19 As2 C18 . . 107.7(2) ?
C25 As2 C18 . . 101.2(3) ?
C19 As2 Au2 . . 110.57(14) ?
C25 As2 Au2 . . 117.1(2) ?
C18 As2 Au2 . . 116.39(14) ?
C2 C1 C6 . . 120.8(4) ?
C2 C1 As1 . . 117.3(3) ?
C6 C1 As1 . . 121.8(3) ?
C1 C2 C3 . . 119.1(4) ?
C1 C2 H2A . . 120.5 ?
C3 C2 H2A . . 120.5 ?
C4 C3 C2 . . 120.4(4) ?
C4 C3 H3A . . 119.8 ?
C2 C3 H3A . . 119.8 ?
C3 C4 C5 . . 120.1(5) ?
C3 C4 H4A . . 120.0 ?
C5 C4 H4A . . 120.0 ?
C6 C5 C4 . . 120.3(5) ?
C6 C5 H5A . . 119.8 ?
C4 C5 H5A . . 119.8 ?
C5 C6 C1 . . 119.3(4) ?
C5 C6 H6A . . 120.3 ?
C1 C6 H6A . . 120.3 ?
C8 C7 C12 . . 120.5(4) ?
C8 C7 As1 . . 118.9(3) ?
C12 C7 As1 . . 120.6(3) ?
C7 C8 C9 . . 120.1(4) ?
C7 C8 H8A . . 120.0 ?
C9 C8 H8A . . 120.0 ?
C10 C9 C8 . . 119.5(5) ?
C10 C9 H9A . . 120.2 ?
C8 C9 H9A . . 120.2 ?
C11 C10 C9 . . 120.6(4) ?
C11 C10 H10A . . 119.7 ?
C9 C10 H10A . . 119.7 ?
C10 C11 C12 . . 120.2(5) ?
C10 C11 H11A . . 119.9 ?
C12 C11 H11A . . 119.9 ?
C7 C12 C11 . . 119.1(4) ?
C7 C12 H12A . . 120.5 ?
C11 C12 H12A . . 120.5 ?
C14 C13 As1 . . 110.6(3) ?
C14 C13 H13A . . 109.5 ?
As1 C13 H13A . . 109.5 ?
C14 C13 H13B . . 109.5 ?
As1 C13 H13B . . 109.5 ?
H13A C13 H13B . . 108.1 ?
C13 C14 C15 . . 114.2(4) ?
C13 C14 H14A . . 108.7 ?
C15 C14 H14A . . 108.7 ?
C13 C14 H14B . . 108.7 ?
C15 C14 H14B . . 108.7 ?
H14A C14 H14B . . 107.6 ?
C16 C15 C14 . . 115.4(4) ?
C16 C15 H15A . . 108.4 ?
C14 C15 H15A . . 108.4 ?
C16 C15 H15B . . 108.4 ?
C14 C15 H15B . . 108.4 ?
H15A C15 H15B . . 107.5 ?
C17 C16 C15 . . 111.8(4) ?
C17 C16 H16A . . 109.2 ?
C15 C16 H16A . . 109.2 ?
C17 C16 H16B . . 109.2 ?
C15 C16 H16B . . 109.2 ?
H16A C16 H16B . . 107.9 ?
C16 C17 C18 . . 114.4(4) ?
C16 C17 H17A . . 108.7 ?
C18 C17 H17A . . 108.7 ?
C16 C17 H17B . . 108.7 ?
C18 C17 H17B . . 108.7 ?
H17A C17 H17B . . 107.6 ?
C17 C18 As2 . . 115.9(3) ?
C17 C18 H18A . . 108.3 ?
As2 C18 H18A . . 108.3 ?
C17 C18 H18B . . 108.3 ?
As2 C18 H18B . . 108.3 ?
H18A C18 H18B . . 107.4 ?
C24 C19 C20 . . 119.4(4) ?
C24 C19 As2 . . 118.0(3) ?
C20 C19 As2 . . 122.6(3) ?
C21 C20 C19 . . 119.7(4) ?
C21 C20 H20A . . 120.1 ?
C19 C20 H20A . . 120.1 ?
C20 C21 C22 . . 120.5(4) ?
C20 C21 H21A . . 119.7 ?
C22 C21 H21A . . 119.7 ?
C23 C22 C21 . . 120.1(4) ?
C23 C22 H22A . . 120.0 ?
C21 C22 H22A . . 120.0 ?
C22 C23 C24 . . 119.7(4) ?
C22 C23 H23A . . 120.2 ?
C24 C23 H23A . . 120.2 ?
C23 C24 C19 . . 120.6(4) ?
C23 C24 H24A . . 119.7 ?
C19 C24 H24A . . 119.7 ?
C26A C25 C26B . . 59.0(7) ?
C26A C25 C30B . . 66.8(7) ?
C26B C25 C30B . . 117.9(7) ?
C26A C25 C30A . . 113.6(7) ?
C26B C25 C30A . . 76.6(7) ?
C30B C25 C30A . . 101.0(6) ?
C26A C25 As2 . . 130.7(7) ?
C26B C25 As2 . . 124.9(6) ?
C30B C25 As2 . . 112.5(5) ?
C30A C25 As2 . . 114.6(5) ?
C25 C26A C27A . . 127.1(10) ?
C25 C26A H26A . . 116.5 ?
C27A C26A H26A . . 116.5 ?
C28A C27A C26A . . 120.3(10) ?
C28A C27A H27A . . 119.9 ?
C26A C27A H27A . . 119.9 ?
C27A C28A C29A . . 121.6(9) ?
C27A C28A H28A . . 119.2 ?
C29A C28A H28A . . 119.2 ?
C28A C29A C30A . . 118.7(9) ?
C28A C29A H29A . . 120.6 ?
C30A C29A H29A . . 120.6 ?
C29A C30A C25 . . 118.1(8) ?
C29A C30A H30A . . 121.0 ?
C25 C30A H30A . . 121.0 ?
C25 C26B C27B . . 123.6(9) ?
C25 C26B H26B . . 118.2 ?
C27B C26B H26B . . 118.2 ?
C28B C27B C26B . . 117.6(10) ?
C28B C27B H27B . . 121.2 ?
C26B C27B H27B . . 121.2 ?
C27B C28B C29B . . 122.0(10) ?
C27B C28B H28B . . 119.0 ?
C29B C28B H28B . . 119.0 ?
C30B C29B C28B . . 119.7(9) ?
C30B C29B H29B . . 120.2 ?
C28B C29B H29B . . 120.2 ?
C29B C30B C25 . . 116.0(8) ?
C29B C30B H30B . . 122.0 ?
C25 C30B H30B . . 122.0 ?

loop_
_geom_bond_atom_site_label_1
_geom_bond_atom_site_label_2
_geom_bond_site_symmetry_2
_geom_bond_distance
_geom_bond_publ_flag
Au1 Cl1 . 2.3043(10) y
Au1 As1 . 2.3411(4) y
Au2 Cl2 . 2.3005(10) y
Au2 As2 . 2.3398(5) y
As1 C13 . 1.929(4) ?
As1 C1 . 1.930(4) ?
As1 C7 . 1.937(4) ?
As2 C19 . 1.925(4) ?
As2 C25 . 1.931(5) ?
As2 C18 . 1.940(4) ?
C1 C2 . 1.392(6) ?
C1 C6 . 1.394(6) ?
C2 C3 . 1.393(6) ?
C2 H2A . 0.9300 ?
C3 C4 . 1.382(8) ?
C3 H3A . 0.9300 ?
C4 C5 . 1.390(7) ?
C4 H4A . 0.9300 ?
C5 C6 . 1.384(7) ?
C5 H5A . 0.9300 ?
C6 H6A . 0.9300 ?
C7 C8 . 1.373(6) ?
C7 C12 . 1.400(6) ?
C8 C9 . 1.402(6) ?
C8 H8A . 0.9300 ?
C9 C10 . 1.389(8) ?
C9 H9A . 0.9300 ?
C10 C11 . 1.374(8) ?
C10 H10A . 0.9300 ?
C11 C12 . 1.401(6) ?
C11 H11A . 0.9300 ?
C12 H12A . 0.9300 ?
C13 C14 . 1.524(6) ?
C13 H13A . 0.9700 ?
C13 H13B . 0.9700 ?
C14 C15 . 1.530(6) ?
C14 H14A . 0.9700 ?
C14 H14B . 0.9700 ?
C15 C16 . 1.523(6) ?
C15 H15A . 0.9700 ?
C15 H15B . 0.9700 ?
C16 C17 . 1.520(7) ?
C16 H16A . 0.9700 ?
C16 H16B . 0.9700 ?
C17 C18 . 1.524(7) ?
C17 H17A . 0.9700 ?
C17 H17B . 0.9700 ?
C18 H18A . 0.9700 ?
C18 H18B . 0.9700 ?
C19 C24 . 1.400(6) ?
C19 C20 . 1.403(6) ?
C20 C21 . 1.380(7) ?
C20 H20A . 0.9300 ?
C21 C22 . 1.399(7) ?
C21 H21A . 0.9300 ?
C22 C23 . 1.387(7) ?
C22 H22A . 0.9300 ?
C23 C24 . 1.388(7) ?
C23 H23A . 0.9300 ?
C24 H24A . 0.9300 ?
C25 C26A . 1.240(11) ?
C25 C26B . 1.251(11) ?
C25 C30B . 1.537(11) ?
C25 C30A . 1.611(12) ?
C26A C27A . 1.398(16) ?
C26A H26A . 0.9300 ?
C27A C28A . 1.351(18) ?
C27A H27A . 0.9300 ?
C28A C29A . 1.375(16) ?
C28A H28A . 0.9300 ?
C29A C30A . 1.404(13) ?
C29A H29A . 0.9300 ?
C30A H30A . 0.9300 ?
C26B C27B . 1.403(12) ?
C26B H26B . 0.9300 ?
C27B C28B . 1.376(17) ?
C27B H27B . 0.9300 ?
C28B C29B . 1.383(16) ?
C28B H28B . 0.9300 ?
C29B C30B . 1.383(13) ?
C29B H29B . 0.9300 ?
C30B H30B . 0.9300 ?

loop_
_geom_hbond_atom_site_label_D
_geom_hbond_atom_site_label_H
_geom_hbond_atom_site_label_A
_geom_hbond_site_symmetry_A
_geom_hbond_distance_DH
_geom_hbond_distance_HA
_geom_hbond_distance_DA
_geom_hbond_angle_DHA
_geom_hbond_publ_flag
C17 H17B Cl2 2_665 0.97 2.79 3.754(5) 172 yes
C18 H18A Cl1 2_565 0.97 2.80 3.701(5) 155 yes

loop_
_geom_torsion_atom_site_label_1
_geom_torsion_atom_site_label_2
_geom_torsion_atom_site_label_3
_geom_torsion_atom_site_label_4
_geom_torsion_site_symmetry_1
_geom_torsion_site_symmetry_2
_geom_torsion_site_symmetry_3
_geom_torsion_site_symmetry_4
_geom_torsion
_geom_torsion_publ_flag
C13 As1 C1 C2 . . . . -51.8(4) ?
C7 As1 C1 C2 . . . . -161.6(4) ?
Au1 As1 C1 C2 . . . . 74.5(4) ?
C13 As1 C1 C6 . . . . 132.9(5) ?
C7 As1 C1 C6 . . . . 23.0(5) ?
Au1 As1 C1 C6 . . . . -100.9(4) ?
C6 C1 C2 C3 . . . . 0.1(8) ?
As1 C1 C2 C3 . . . . -175.2(4) ?
C1 C2 C3 C4 . . . . 0.5(8) ?
C2 C3 C4 C5 . . . . -1.5(10) ?
C3 C4 C5 C6 . . . . 1.9(12) ?
C4 C5 C6 C1 . . . . -1.2(11) ?
C2 C1 C6 C5 . . . . 0.3(9) ?
As1 C1 C6 C5 . . . . 175.4(5) ?
C13 As1 C7 C8 . . . . 128.8(4) ?
C1 As1 C7 C8 . . . . -122.1(4) ?
Au1 As1 C7 C8 . . . . 3.2(4) ?
C13 As1 C7 C12 . . . . -51.0(4) ?
C1 As1 C7 C12 . . . . 58.0(4) ?
Au1 As1 C7 C12 . . . . -176.6(3) ?
C12 C7 C8 C9 . . . . -0.5(7) ?
As1 C7 C8 C9 . . . . 179.6(4) ?
C7 C8 C9 C10 . . . . 0.0(7) ?
C8 C9 C10 C11 . . . . 0.5(8) ?
C9 C10 C11 C12 . . . . -0.5(7) ?
C8 C7 C12 C11 . . . . 0.5(6) ?
As1 C7 C12 C11 . . . . -179.6(3) ?
C10 C11 C12 C7 . . . . 0.0(7) ?
C1 As1 C13 C14 . . . . -179.7(3) ?
C7 As1 C13 C14 . . . . -69.3(4) ?
Au1 As1 C13 C14 . . . . 54.4(3) ?
As1 C13 C14 C15 . . . . 168.3(3) ?
C13 C14 C15 C16 . . . . 60.8(7) ?
C14 C15 C16 C17 . . . . 61.3(6) ?
C15 C16 C17 C18 . . . . 165.4(4) ?
C16 C17 C18 As2 . . . . 61.0(5) ?
C19 As2 C18 C17 . . . . -80.8(4) ?
C25 As2 C18 C17 . . . . 172.0(4) ?
Au2 As2 C18 C17 . . . . 44.0(4) ?
C25 As2 C19 C24 . . . . -104.7(4) ?
C18 As2 C19 C24 . . . . 149.0(3) ?
Au2 As2 C19 C24 . . . . 20.8(4) ?
C25 As2 C19 C20 . . . . 72.2(4) ?
C18 As2 C19 C20 . . . . -34.1(4) ?
Au2 As2 C19 C20 . . . . -162.3(3) ?
C24 C19 C20 C21 . . . . -1.1(7) ?
As2 C19 C20 C21 . . . . -178.0(4) ?
C19 C20 C21 C22 . . . . 2.0(7) ?
C20 C21 C22 C23 . . . . -1.4(7) ?
C21 C22 C23 C24 . . . . 0.1(7) ?
C22 C23 C24 C19 . . . . 0.8(7) ?
C20 C19 C24 C23 . . . . -0.2(7) ?
As2 C19 C24 C23 . . . . 176.8(3) ?
C19 As2 C25 C26A . . . . 111.1(9) ?
C18 As2 C25 C26A . . . . -137.7(9) ?
Au2 As2 C25 C26A . . . . -10.1(9) ?
C19 As2 C25 C26B . . . . -172.1(8) ?
C18 As2 C25 C26B . . . . -60.9(8) ?
Au2 As2 C25 C26B . . . . 66.7(9) ?
C19 As2 C25 C30B . . . . 33.0(6) ?
C18 As2 C25 C30B . . . . 144.2(5) ?
Au2 As2 C25 C30B . . . . -88.2(5) ?
C19 As2 C25 C30A . . . . -81.7(6) ?
C18 As2 C25 C30A . . . . 29.6(6) ?
Au2 As2 C25 C30A . . . . 157.2(5) ?
C26B C25 C26A C27A . . . . 64.7(13) ?
C30B C25 C26A C27A . . . . -83.6(14) ?
C30A C25 C26A C27A . . . . 8.7(16) ?
As2 C25 C26A C27A . . . . 176.0(10) ?
C25 C26A C27A C28A . . . . -5(2) ?
C26A C27A C28A C29A . . . . 0(2) ?
C27A C28A C29A C30A . . . . -0.6(18) ?
C28A C29A C30A C25 . . . . 4.8(15) ?
C26A C25 C30A C29A . . . . -8.6(13) ?
C26B C25 C30A C29A . . . . -55.6(10) ?
C30B C25 C30A C29A . . . . 60.7(10) ?
As2 C25 C30A C29A . . . . -178.1(7) ?
C26A C25 C26B C27B . . . . -55.6(11) ?
C30B C25 C26B C27B . . . . -22.5(14) ?
C30A C25 C26B C27B . . . . 73.0(11) ?
As2 C25 C26B C27B . . . . -176.2(8) ?
C25 C26B C27B C28B . . . . 14.1(17) ?
C26B C27B C28B C29B . . . . -1.1(18) ?
C27B C28B C29B C30B . . . . -0.9(17) ?
C28B C29B C30B C25 . . . . -7.1(13) ?
C26A C25 C30B C29B . . . . 49.4(9) ?
C26B C25 C30B C29B . . . . 18.8(12) ?
C30A C25 C30B C29B . . . . -61.8(9) ?
As2 C25 C30B C29B . . . . 175.6(6) ?
